data_7050494
loop_
_publ_author_name
'Eisentr\"ager, Frank'
'G\"othlich, Alexander'
'Gruber, Irene'
'Heiss, Helmut'
'Kiener, Christoph A.'
'Kr\"uger, Carl'
'Ulrich Notheis, J.'
'Rominger, Frank'
'Scherhag, Gunter'
'Schultz, Madeleine'
'Straub, Bernd F.'
'Volland, Martin A. O.'
'Hofmann, Peter'

_publ_section_title
;
 Sterically crowded diphosphinomethane ligands: molecular structures,
 UV-photoelectron spectroscopy and a convenient general synthesis of
 tBu2PCH2PtBu2 and related species
;
_journal_issue 3
_journal_name_full 'New Journal of Chemistry'
_journal_page_first 540
_journal_page_last 550
_journal_paper_doi 10.1039/b210114a
_journal_volume 27
_journal_year 2003
_chemical_formula_sum 'C17 H38 O2 P2'
_chemical_formula_weight 336.41
_chemical_name_common dtbpmO2
_space_group_IT_number 14
_symmetry_cell_setting monoclinic
_symmetry_space_group_name_Hall '-P 2ybc'
_symmetry_space_group_name_H-M 'P 1 21/c 1'
_atom_sites_solution_hydrogens geom
_atom_sites_solution_primary direct
_atom_sites_solution_secondary difmap
_audit_creation_method SHELXL-97
_cell_angle_alpha 90.00
_cell_angle_beta 105.0610(10)
_cell_angle_gamma 90.00
_cell_formula_units_Z 8
_cell_length_a 9.5711(2)
_cell_length_b 25.0934(4)
_cell_length_c 17.63570(10)
_cell_measurement_temperature 200(2)
_cell_volume 4090.10(11)
_computing_cell_refinement 'Bruker SMART'
_computing_data_collection 'Bruker SMART'
_computing_data_reduction 'Bruker SHELXTL'
_computing_molecular_graphics 'Bruker SHELXTL'
_computing_publication_material 'Bruker SHELXTL'
_computing_structure_refinement 'SHELXL-97 (Sheldrick, 1997)'
_computing_structure_solution 'SHELXS-97 (Sheldrick, 1990)'
_diffrn_ambient_temperature 200(2)
_diffrn_measured_fraction_theta_full 0.920
_diffrn_measured_fraction_theta_max 0.920
_diffrn_measurement_device_type 'CCD area detector'
_diffrn_measurement_method 'phi and omega scans'
_diffrn_radiation_monochromator graphite
_diffrn_radiation_source 'fine-focus sealed tube'
_diffrn_radiation_type MoK\a
_diffrn_radiation_wavelength 0.71073
_diffrn_reflns_av_R_equivalents 0.0357
_diffrn_reflns_av_sigmaI/netI 0.0312
_diffrn_reflns_limit_h_max 11
_diffrn_reflns_limit_h_min -11
_diffrn_reflns_limit_k_max 30
_diffrn_reflns_limit_k_min -30
_diffrn_reflns_limit_l_max 21
_diffrn_reflns_limit_l_min -20
_diffrn_reflns_number 30348
_diffrn_reflns_theta_full 25.62
_diffrn_reflns_theta_max 25.62
_diffrn_reflns_theta_min 1.45
_exptl_absorpt_coefficient_mu 0.216
_exptl_absorpt_correction_T_max 0.97
_exptl_absorpt_correction_T_min 0.86
_exptl_absorpt_correction_type multi-scan
_exptl_absorpt_process_details 'Blessing, Acta Cryst. (1995) A51 33-38.'
_exptl_crystal_colour colorless
_exptl_crystal_density_diffrn 1.093
_exptl_crystal_density_method 'not measured'
_exptl_crystal_description irregular
_exptl_crystal_F_000 1488
_exptl_crystal_size_max .5
_exptl_crystal_size_mid .31
_exptl_crystal_size_min .31
_refine_diff_density_max 0.425
_refine_diff_density_min -0.278
_refine_diff_density_rms 0.042
_refine_ls_extinction_method none
_refine_ls_goodness_of_fit_ref 1.039
_refine_ls_hydrogen_treatment noref
_refine_ls_matrix_type full
_refine_ls_number_parameters 403
_refine_ls_number_reflns 7114
_refine_ls_number_restraints 0
_refine_ls_restrained_S_all 1.039
_refine_ls_R_factor_all 0.0614
_refine_ls_R_factor_gt 0.0407
_refine_ls_shift/su_max 0.020
_refine_ls_shift/su_mean 0.003
_refine_ls_structure_factor_coef Fsqd
_refine_ls_weighting_details 'calc w=1/[\s^2^(Fo^2^)+(0.0478P)^2^+2.1791P] where P=(Fo^2^+2Fc^2^)/3'
_refine_ls_weighting_scheme calc
_refine_ls_wR_factor_gt 0.0981
_refine_ls_wR_factor_ref 0.1091
_reflns_number_gt 5422
_reflns_number_total 7114
_reflns_threshold_expression >2sigma(I)
_cod_data_source_file b210114a.txt
_cod_data_source_block ck1_dtbpmO2_7
_cod_depositor_comments
;
The following automatic conversions were performed:
'_symmetry_cell_setting' value 'Monoclinic' changed to 'monoclinic'
according to '/home/saulius/struct/CIF-dictionaries/cif_core.dic'
dictionary named 'cif_core.dic' version 2.4.1 from 2010-06-29.

Automatic conversion script
Id: cif_fix_enum 1527 2010-12-29 10:47:43Z saulius 
;
_cod_original_sg_symbol_H-M P2(1)/c
_cod_database_code 7050494

loop_
_symmetry_equiv_pos_as_xyz
'x, y, z'
'-x, y+1/2, -z+1/2'
'-x, -y, -z'
'x, -y-1/2, z-1/2'

loop_
_atom_site_label
_atom_site_type_symbol
_atom_site_fract_x
_atom_site_fract_y
_atom_site_fract_z
_atom_site_U_iso_or_equiv
_atom_site_adp_type
_atom_site_occupancy
_atom_site_symmetry_multiplicity
_atom_site_calc_flag
_atom_site_refinement_flags
_atom_site_disorder_assembly
_atom_site_disorder_group
P1 P 0.39308(6) 0.51788(2) 0.70241(3) 0.03265(15) Uani 1 1 d . . .
P2 P 0.16950(6) 0.52561(2) 0.81639(4) 0.03595(15) Uani 1 1 d . . .
P3 P 0.58888(6) 0.27032(2) 0.71085(3) 0.03024(14) Uani 1 1 d . . .
P4 P 0.34336(6) 0.28131(2) 0.54543(3) 0.03218(15) Uani 1 1 d . . .
O1 O 0.38801(17) 0.45905(6) 0.69173(9) 0.0427(4) Uani 1 1 d . . .
O2 O 0.03693(17) 0.54499(7) 0.75938(10) 0.0512(4) Uani 1 1 d . . .
O3 O 0.58635(17) 0.21108(6) 0.70966(9) 0.0416(4) Uani 1 1 d . . .
O4 O 0.44455(18) 0.27502(7) 0.49504(9) 0.0534(5) Uani 1 1 d . . .
C10 C 0.3386(2) 0.53988(9) 0.78992(13) 0.0383(5) Uani 1 1 d . . .
H10A H 0.4165 0.5274 0.8351 0.046 Uiso 1 1 calc R . .
H10B H 0.3461 0.5792 0.7899 0.046 Uiso 1 1 calc R . .
C11 C 0.2727(3) 0.55305(9) 0.61814(14) 0.0447(6) Uani 1 1 d . . .
C12 C 0.3367(3) 0.55224(13) 0.54730(16) 0.0712(9) Uani 1 1 d . . .
H12A H 0.2634 0.5641 0.5005 0.107 Uiso 1 1 calc R . .
H12B H 0.3675 0.5159 0.5391 0.107 Uiso 1 1 calc R . .
H12C H 0.4203 0.5762 0.5569 0.107 Uiso 1 1 calc R . .
C13 C 0.2384(3) 0.61033(10) 0.63919(19) 0.0674(9) Uani 1 1 d . . .
H13A H 0.3288 0.6290 0.6639 0.101 Uiso 1 1 calc R . .
H13B H 0.1769 0.6092 0.6758 0.101 Uiso 1 1 calc R . .
H13C H 0.1877 0.6293 0.5913 0.101 Uiso 1 1 calc R . .
C14 C 0.1301(3) 0.52182(10) 0.59542(15) 0.0542(7) Uani 1 1 d . . .
H14A H 0.0643 0.5386 0.5497 0.081 Uiso 1 1 calc R . .
H14B H 0.0855 0.5219 0.6395 0.081 Uiso 1 1 calc R . .
H14C H 0.1494 0.4850 0.5825 0.081 Uiso 1 1 calc R . .
C15 C 0.5849(2) 0.54048(9) 0.72308(14) 0.0390(5) Uani 1 1 d . . .
C16 C 0.6554(3) 0.51396(11) 0.66330(17) 0.0570(7) Uani 1 1 d . . .
H16A H 0.6105 0.5278 0.6106 0.086 Uiso 1 1 calc R . .
H16B H 0.6413 0.4753 0.6639 0.086 Uiso 1 1 calc R . .
H16C H 0.7592 0.5220 0.6773 0.086 Uiso 1 1 calc R . .
C17 C 0.6068(3) 0.60099(10) 0.72227(17) 0.0523(7) Uani 1 1 d . . .
H17A H 0.5592 0.6179 0.7590 0.078 Uiso 1 1 calc R . .
H17B H 0.5648 0.6147 0.6692 0.078 Uiso 1 1 calc R . .
H17C H 0.7106 0.6091 0.7381 0.078 Uiso 1 1 calc R . .
C18 C 0.6646(3) 0.51896(12) 0.80433(16) 0.0571(7) Uani 1 1 d . . .
H18A H 0.7692 0.5223 0.8115 0.086 Uiso 1 1 calc R . .
H18B H 0.6396 0.4814 0.8083 0.086 Uiso 1 1 calc R . .
H18C H 0.6358 0.5395 0.8451 0.086 Uiso 1 1 calc R . .
C21 C 0.1954(3) 0.56351(10) 0.91001(15) 0.0483(6) Uani 1 1 d . . .
C22 C 0.0509(4) 0.56451(12) 0.9330(2) 0.0759(10) Uani 1 1 d . . .
H22A H 0.0592 0.5883 0.9780 0.114 Uiso 1 1 calc R . .
H22B H 0.0274 0.5284 0.9471 0.114 Uiso 1 1 calc R . .
H22C H -0.0259 0.5774 0.8885 0.114 Uiso 1 1 calc R . .
C23 C 0.3135(4) 0.54243(17) 0.97894(19) 0.1067(15) Uani 1 1 d . . .
H23A H 0.4064 0.5428 0.9653 0.160 Uiso 1 1 calc R . .
H23B H 0.2902 0.5058 0.9908 0.160 Uiso 1 1 calc R . .
H23C H 0.3197 0.5650 1.0250 0.160 Uiso 1 1 calc R . .
C24 C 0.2258(4) 0.62106(11) 0.8933(2) 0.0849(11) Uani 1 1 d . . .
H24A H 0.2146 0.6436 0.9367 0.127 Uiso 1 1 calc R . .
H24B H 0.1576 0.6326 0.8445 0.127 Uiso 1 1 calc R . .
H24C H 0.3250 0.6242 0.8881 0.127 Uiso 1 1 calc R . .
C25 C 0.1611(3) 0.45253(9) 0.83079(14) 0.0415(6) Uani 1 1 d . . .
C26 C 0.0526(3) 0.43887(11) 0.8781(2) 0.0698(9) Uani 1 1 d . . .
H26A H 0.0352 0.4003 0.8760 0.105 Uiso 1 1 calc R . .
H26B H -0.0387 0.4576 0.8557 0.105 Uiso 1 1 calc R . .
H26C H 0.0916 0.4499 0.9328 0.105 Uiso 1 1 calc R . .
C27 C 0.1046(4) 0.42802(11) 0.74887(18) 0.0698(9) Uani 1 1 d . . .
H27A H 0.1731 0.4354 0.7174 0.105 Uiso 1 1 calc R . .
H27B H 0.0103 0.4436 0.7231 0.105 Uiso 1 1 calc R . .
H27C H 0.0943 0.3894 0.7537 0.105 Uiso 1 1 calc R . .
C28 C 0.3075(3) 0.42798(11) 0.8685(2) 0.0681(8) Uani 1 1 d . . .
H28A H 0.3466 0.4436 0.9207 0.102 Uiso 1 1 calc R . .
H28B H 0.3739 0.4351 0.8358 0.102 Uiso 1 1 calc R . .
H28C H 0.2967 0.3894 0.8735 0.102 Uiso 1 1 calc R . .
C30 C 0.4291(2) 0.30204(8) 0.64636(11) 0.0293(5) Uani 1 1 d . . .
H30A H 0.3526 0.3006 0.6748 0.035 Uiso 1 1 calc R . .
H30B H 0.4541 0.3401 0.6435 0.035 Uiso 1 1 calc R . .
C31 C 0.5828(3) 0.29389(10) 0.80993(13) 0.0436(6) Uani 1 1 d . . .
C32 C 0.4333(3) 0.27837(13) 0.82112(15) 0.0654(8) Uani 1 1 d . . .
H32A H 0.4341 0.2824 0.8765 0.098 Uiso 1 1 calc R . .
H32B H 0.4120 0.2412 0.8051 0.098 Uiso 1 1 calc R . .
H32C H 0.3589 0.3016 0.7889 0.098 Uiso 1 1 calc R . .
C33 C 0.6965(3) 0.26344(12) 0.87289(15) 0.0673(8) Uani 1 1 d . . .
H33A H 0.7934 0.2763 0.8734 0.101 Uiso 1 1 calc R . .
H33B H 0.6896 0.2253 0.8608 0.101 Uiso 1 1 calc R . .
H33C H 0.6788 0.2694 0.9245 0.101 Uiso 1 1 calc R . .
C34 C 0.6064(3) 0.35412(10) 0.82251(15) 0.0597(8) Uani 1 1 d . . .
H34A H 0.5367 0.3735 0.7811 0.090 Uiso 1 1 calc R . .
H34B H 0.7050 0.3633 0.8206 0.090 Uiso 1 1 calc R . .
H34C H 0.5927 0.3640 0.8738 0.090 Uiso 1 1 calc R . .
C35 C 0.7472(2) 0.29657(9) 0.67980(14) 0.0412(6) Uani 1 1 d . . .
C36 C 0.7338(3) 0.35559(11) 0.6558(2) 0.0664(8) Uani 1 1 d . . .
H36A H 0.7151 0.3769 0.6986 0.100 Uiso 1 1 calc R . .
H36B H 0.6537 0.3600 0.6086 0.100 Uiso 1 1 calc R . .
H36C H 0.8241 0.3675 0.6448 0.100 Uiso 1 1 calc R . .
C37 C 0.8871(3) 0.28763(13) 0.74444(19) 0.0679(8) Uani 1 1 d . . .
H37A H 0.9706 0.2957 0.7239 0.102 Uiso 1 1 calc R . .
H37B H 0.8922 0.2504 0.7617 0.102 Uiso 1 1 calc R . .
H37C H 0.8881 0.3110 0.7890 0.102 Uiso 1 1 calc R . .
C38 C 0.7566(3) 0.26355(12) 0.60835(17) 0.0628(8) Uani 1 1 d . . .
H38A H 0.8403 0.2752 0.5904 0.094 Uiso 1 1 calc R . .
H38B H 0.6681 0.2686 0.5661 0.094 Uiso 1 1 calc R . .
H38C H 0.7672 0.2258 0.6229 0.094 Uiso 1 1 calc R . .
C41 C 0.2466(3) 0.21787(9) 0.55203(15) 0.0468(6) Uani 1 1 d . . .
C42 C 0.1196(3) 0.20942(11) 0.47882(18) 0.0730(9) Uani 1 1 d . . .
H42A H 0.0806 0.1734 0.4798 0.110 Uiso 1 1 calc R . .
H42B H 0.1539 0.2139 0.4314 0.110 Uiso 1 1 calc R . .
H42C H 0.0436 0.2356 0.4787 0.110 Uiso 1 1 calc R . .
C43 C 0.1917(3) 0.21392(11) 0.62604(18) 0.0628(8) Uani 1 1 d . . .
H43A H 0.1349 0.1812 0.6241 0.094 Uiso 1 1 calc R . .
H43B H 0.1307 0.2448 0.6289 0.094 Uiso 1 1 calc R . .
H43C H 0.2743 0.2132 0.6725 0.094 Uiso 1 1 calc R . .
C44 C 0.3574(3) 0.17294(10) 0.55371(18) 0.0666(9) Uani 1 1 d . . .
H44A H 0.4395 0.1773 0.5999 0.100 Uiso 1 1 calc R . .
H44B H 0.3918 0.1747 0.5061 0.100 Uiso 1 1 calc R . .
H44C H 0.3114 0.1383 0.5562 0.100 Uiso 1 1 calc R . .
C45 C 0.2184(2) 0.33782(9) 0.50727(12) 0.0362(5) Uani 1 1 d . . .
C46 C 0.1013(3) 0.34628(10) 0.55054(15) 0.0504(6) Uani 1 1 d . . .
H46A H 0.0465 0.3786 0.5308 0.076 Uiso 1 1 calc R . .
H46B H 0.1465 0.3501 0.6069 0.076 Uiso 1 1 calc R . .
H46C H 0.0359 0.3156 0.5417 0.076 Uiso 1 1 calc R . .
C47 C 0.3128(3) 0.38851(10) 0.51614(16) 0.0535(7) Uani 1 1 d . . .
H47A H 0.2564 0.4176 0.4858 0.080 Uiso 1 1 calc R . .
H47B H 0.3980 0.3814 0.4967 0.080 Uiso 1 1 calc R . .
H47C H 0.3438 0.3987 0.5716 0.080 Uiso 1 1 calc R . .
C48 C 0.1516(3) 0.33002(11) 0.41848(14) 0.0556(7) Uani 1 1 d . . .
H48A H 0.0784 0.3018 0.4103 0.083 Uiso 1 1 calc R . .
H48B H 0.2277 0.3199 0.3932 0.083 Uiso 1 1 calc R . .
H48C H 0.1064 0.3634 0.3955 0.083 Uiso 1 1 calc R . .

loop_
_atom_site_aniso_label
_atom_site_aniso_U_11
_atom_site_aniso_U_22
_atom_site_aniso_U_33
_atom_site_aniso_U_23
_atom_site_aniso_U_13
_atom_site_aniso_U_12
P1 0.0345(3) 0.0297(3) 0.0310(3) 0.0005(2) 0.0035(2) -0.0026(2)
P2 0.0317(3) 0.0316(3) 0.0438(3) -0.0008(3) 0.0086(3) -0.0016(2)
P3 0.0309(3) 0.0262(3) 0.0312(3) -0.0019(2) 0.0036(2) 0.0005(2)
P4 0.0319(3) 0.0366(3) 0.0269(3) -0.0059(2) 0.0056(2) 0.0010(2)
O1 0.0520(10) 0.0301(8) 0.0437(9) 0.0001(7) 0.0084(8) -0.0038(7)
O2 0.0346(9) 0.0516(10) 0.0621(11) 0.0074(8) 0.0030(8) 0.0031(8)
O3 0.0466(10) 0.0274(8) 0.0469(9) 0.0000(7) 0.0053(8) -0.0001(7)
O4 0.0471(10) 0.0811(13) 0.0358(9) -0.0127(9) 0.0172(8) 0.0083(9)
C10 0.0315(12) 0.0428(13) 0.0385(13) -0.0045(10) 0.0051(10) -0.0059(10)
C11 0.0500(15) 0.0375(13) 0.0386(13) 0.0047(10) -0.0031(11) -0.0020(11)
C12 0.082(2) 0.084(2) 0.0420(16) 0.0185(15) 0.0056(15) -0.0127(17)
C13 0.0649(19) 0.0393(15) 0.079(2) 0.0072(14) -0.0154(16) 0.0062(13)
C14 0.0534(16) 0.0521(16) 0.0430(15) 0.0035(12) -0.0127(12) -0.0040(12)
C15 0.0355(13) 0.0394(13) 0.0432(14) 0.0004(10) 0.0119(11) -0.0021(10)
C16 0.0559(17) 0.0540(16) 0.0683(19) -0.0023(14) 0.0290(15) 0.0029(13)
C17 0.0464(15) 0.0434(14) 0.0693(18) -0.0074(13) 0.0191(14) -0.0144(12)
C18 0.0331(14) 0.0731(19) 0.0595(17) 0.0090(14) 0.0019(12) -0.0010(13)
C21 0.0531(16) 0.0422(14) 0.0521(15) -0.0107(12) 0.0183(13) -0.0015(12)
C22 0.093(2) 0.0582(19) 0.096(2) -0.0192(17) 0.060(2) -0.0069(17)
C23 0.119(3) 0.132(3) 0.0494(19) -0.038(2) -0.014(2) 0.043(3)
C24 0.121(3) 0.0504(18) 0.107(3) -0.0331(17) 0.072(2) -0.0269(18)
C25 0.0433(14) 0.0302(12) 0.0545(15) -0.0004(11) 0.0190(12) -0.0017(10)
C26 0.083(2) 0.0383(15) 0.108(3) 0.0073(15) 0.060(2) -0.0020(14)
C27 0.090(2) 0.0450(16) 0.078(2) -0.0161(15) 0.0290(18) -0.0315(15)
C28 0.071(2) 0.0446(16) 0.090(2) 0.0135(15) 0.0236(18) 0.0173(14)
C30 0.0304(11) 0.0294(11) 0.0276(11) -0.0034(9) 0.0069(9) -0.0004(9)
C31 0.0529(15) 0.0459(14) 0.0275(12) -0.0004(10) 0.0025(11) 0.0085(11)
C32 0.074(2) 0.095(2) 0.0320(14) 0.0054(14) 0.0219(14) 0.0035(17)
C33 0.087(2) 0.0655(19) 0.0370(15) 0.0051(13) -0.0071(15) 0.0190(16)
C34 0.079(2) 0.0516(16) 0.0421(15) -0.0164(12) 0.0032(14) 0.0154(14)
C35 0.0295(12) 0.0394(13) 0.0533(15) -0.0039(11) 0.0081(11) -0.0038(10)
C36 0.0575(18) 0.0489(16) 0.097(2) 0.0142(16) 0.0275(17) -0.0106(13)
C37 0.0341(15) 0.078(2) 0.083(2) -0.0021(17) 0.0000(15) -0.0018(14)
C38 0.0441(16) 0.081(2) 0.0708(19) -0.0206(16) 0.0283(14) -0.0080(14)
C41 0.0475(15) 0.0333(13) 0.0499(15) -0.0050(11) -0.0047(12) -0.0031(11)
C42 0.070(2) 0.0476(16) 0.077(2) -0.0077(15) -0.0240(17) -0.0159(14)
C43 0.0601(18) 0.0468(16) 0.080(2) 0.0116(14) 0.0151(16) -0.0186(13)
C44 0.078(2) 0.0375(14) 0.0685(19) -0.0164(13) -0.0091(16) 0.0095(14)
C45 0.0390(13) 0.0386(13) 0.0291(12) 0.0036(9) 0.0054(10) 0.0016(10)
C46 0.0450(15) 0.0551(16) 0.0510(16) 0.0093(12) 0.0124(12) 0.0174(12)
C47 0.0644(18) 0.0421(14) 0.0494(16) 0.0127(12) 0.0069(13) -0.0052(12)
C48 0.0602(17) 0.0659(18) 0.0339(14) 0.0038(12) -0.0001(12) 0.0035(14)

loop_
_atom_type_symbol
_atom_type_description
_atom_type_scat_dispersion_real
_atom_type_scat_dispersion_imag
_atom_type_scat_source
C C 0.0033 0.0016 'International Tables Vol C Tables 4.2.6.8 and 6.1.1.4'
H H 0.0000 0.0000 'International Tables Vol C Tables 4.2.6.8 and 6.1.1.4'
O O 0.0106 0.0060 'International Tables Vol C Tables 4.2.6.8 and 6.1.1.4'
P P 0.1023 0.0942 'International Tables Vol C Tables 4.2.6.8 and 6.1.1.4'

loop_
_geom_angle_atom_site_label_1
_geom_angle_atom_site_label_2
_geom_angle_atom_site_label_3
_geom_angle
_geom_angle_site_symmetry_1
_geom_angle_site_symmetry_3
_geom_angle_publ_flag
O1 P1 C10 113.42(10) . . ?
O1 P1 C11 112.24(10) . . ?
C10 P1 C11 106.14(11) . . ?
O1 P1 C15 108.94(10) . . ?
C10 P1 C15 102.96(10) . . ?
C11 P1 C15 112.83(11) . . ?
O2 P2 C10 114.86(11) . . ?
O2 P2 C25 110.95(11) . . ?
C10 P2 C25 107.47(11) . . ?
O2 P2 C21 109.08(11) . . ?
C10 P2 C21 101.69(11) . . ?
C25 P2 C21 112.53(11) . . ?
O3 P3 C30 114.67(9) . . ?
O3 P3 C31 109.08(10) . . ?
C30 P3 C31 102.72(10) . . ?
O3 P3 C35 111.18(10) . . ?
C30 P3 C35 105.99(10) . . ?
C31 P3 C35 113.00(11) . . ?
O4 P4 C30 114.53(10) . . ?
O4 P4 C41 111.08(11) . . ?
C30 P4 C41 106.68(10) . . ?
O4 P4 C45 108.80(10) . . ?
C30 P4 C45 102.61(10) . . ?
C41 P4 C45 112.96(11) . . ?
P2 C10 P1 128.12(12) . . ?
C12 C11 C14 107.4(2) . . ?
C12 C11 C13 111.4(2) . . ?
C14 C11 C13 108.0(2) . . ?
C12 C11 P1 110.60(19) . . ?
C14 C11 P1 107.00(16) . . ?
C13 C11 P1 112.23(17) . . ?
C17 C15 C18 108.7(2) . . ?
C17 C15 C16 109.6(2) . . ?
C18 C15 C16 106.7(2) . . ?
C17 C15 P1 115.43(16) . . ?
C18 C15 P1 107.48(16) . . ?
C16 C15 P1 108.57(17) . . ?
C24 C21 C23 110.2(3) . . ?
C24 C21 C22 105.4(2) . . ?
C23 C21 C22 109.0(3) . . ?
C24 C21 P2 107.58(19) . . ?
C23 C21 P2 115.45(19) . . ?
C22 C21 P2 108.63(19) . . ?
C28 C25 C26 110.5(2) . . ?
C28 C25 C27 108.1(2) . . ?
C26 C25 C27 107.5(2) . . ?
C28 C25 P2 113.18(17) . . ?
C26 C25 P2 110.82(16) . . ?
C27 C25 P2 106.53(17) . . ?
P4 C30 P3 124.79(11) . . ?
C34 C31 C33 109.5(2) . . ?
C34 C31 C32 109.6(2) . . ?
C33 C31 C32 106.7(2) . . ?
C34 C31 P3 114.16(17) . . ?
C33 C31 P3 109.32(17) . . ?
C32 C31 P3 107.23(17) . . ?
C38 C35 C37 107.9(2) . . ?
C38 C35 C36 108.3(2) . . ?
C37 C35 C36 109.9(2) . . ?
C38 C35 P3 106.08(16) . . ?
C37 C35 P3 110.49(18) . . ?
C36 C35 P3 113.97(17) . . ?
C43 C41 C42 109.6(2) . . ?
C43 C41 C44 108.8(2) . . ?
C42 C41 C44 107.7(2) . . ?
C43 C41 P4 113.28(17) . . ?
C42 C41 P4 111.24(18) . . ?
C44 C41 P4 105.98(19) . . ?
C46 C45 C48 111.2(2) . . ?
C46 C45 C47 108.7(2) . . ?
C48 C45 C47 106.52(19) . . ?
C46 C45 P4 114.27(15) . . ?
C48 C45 P4 109.12(16) . . ?
C47 C45 P4 106.63(16) . . ?

loop_
_geom_bond_atom_site_label_1
_geom_bond_atom_site_label_2
_geom_bond_distance
_geom_bond_site_symmetry_2
_geom_bond_publ_flag
P1 O1 1.4875(16) . ?
P1 C10 1.837(2) . ?
P1 C11 1.851(2) . ?
P1 C15 1.865(2) . ?
P2 O2 1.4813(17) . ?
P2 C10 1.833(2) . ?
P2 C25 1.856(2) . ?
P2 C21 1.865(2) . ?
P3 O3 1.4869(15) . ?
P3 C30 1.833(2) . ?
P3 C31 1.860(2) . ?
P3 C35 1.861(2) . ?
P4 O4 1.4832(16) . ?
P4 C30 1.831(2) . ?
P4 C41 1.861(2) . ?
P4 C45 1.864(2) . ?
C11 C12 1.528(4) . ?
C11 C14 1.534(3) . ?
C11 C13 1.541(3) . ?
C15 C17 1.533(3) . ?
C15 C18 1.536(3) . ?
C15 C16 1.542(3) . ?
C21 C24 1.517(4) . ?
C21 C23 1.523(4) . ?
C21 C22 1.540(4) . ?
C25 C28 1.517(4) . ?
C25 C26 1.530(3) . ?
C25 C27 1.534(4) . ?
C31 C34 1.536(3) . ?
C31 C33 1.540(3) . ?
C31 C32 1.544(4) . ?
C35 C38 1.530(3) . ?
C35 C37 1.533(3) . ?
C35 C36 1.537(3) . ?
C41 C43 1.531(4) . ?
C41 C42 1.540(3) . ?
C41 C44 1.543(3) . ?
C45 C46 1.525(3) . ?
C45 C48 1.542(3) . ?
C45 C47 1.544(3) . ?

loop_
_cod_related_entry_id
_cod_related_entry_database
_cod_related_entry_code
1 ChemSpider 30652841
